data_7157234
loop_
_publ_author_name
'Zhan, Shao-Cong'
'Sun, Jing'
'Liu, Ru-Zhang'
'Yan, Chao-Guo'

_publ_section_title
;
 Diastereoselective construction of carbazole-based spirooxindoles via the
 Levy three-component reaction.
;
_journal_issue 1
_journal_name_full 'Organic &amp; biomolecular chemistry'
_journal_page_first 163
_journal_page_last 168
_journal_paper_doi 10.1039/c9ob02013f
_journal_volume 18
_journal_year 2019
_chemical_formula_moiety 'C44 H38 N2 O4'
_chemical_formula_sum 'C44 H38 N2 O4'
_chemical_formula_weight 658.76
_space_group_crystal_system monoclinic
_space_group_IT_number 15
_space_group_name_Hall '-C 2yc'
_space_group_name_H-M_alt 'C 1 2/c 1'
_atom_sites_solution_hydrogens geom
_audit_creation_method SHELXL-2014/7
_audit_update_record
;
2019-07-24 deposited with the CCDC.	2019-12-02 downloaded from the CCDC.
;
_cell_angle_alpha 90
_cell_angle_beta 115.4213(19)
_cell_angle_gamma 90
_cell_formula_units_Z 8
_cell_length_a 32.8955(19)
_cell_length_b 11.8195(8)
_cell_length_c 19.8693(14)
_cell_measurement_reflns_used 9963
_cell_measurement_temperature 296(2)
_cell_measurement_theta_max 23.84
_cell_measurement_theta_min 2.55
_cell_volume 6977.3(8)
_computing_cell_refinement 'Bruker SAINT'
_computing_data_collection 'Bruker APEX2'
_computing_data_reduction 'Bruker SAINT'
_computing_molecular_graphics 'Bruker SHELXTL'
_computing_publication_material 'Bruker SHELXTL'
_computing_structure_refinement 'SHELXL-2014/7 (Sheldrick, 2014)'
_computing_structure_solution 'SHELXS-97 (Sheldrick 2008)'
_diffrn_ambient_temperature 296(2)
_diffrn_measured_fraction_theta_full 0.995
_diffrn_measured_fraction_theta_max 0.995
_diffrn_measurement_device_type 'CCD area detector'
_diffrn_measurement_method 'phi and omega scans'
_diffrn_radiation_source 'fine-focus sealed tube'
_diffrn_radiation_type MoK\a
_diffrn_radiation_wavelength 0.71073
_diffrn_reflns_av_R_equivalents 0.0399
_diffrn_reflns_av_unetI/netI 0.0391
_diffrn_reflns_Laue_measured_fraction_full 0.995
_diffrn_reflns_Laue_measured_fraction_max 0.995
_diffrn_reflns_limit_h_max 33
_diffrn_reflns_limit_h_min -40
_diffrn_reflns_limit_k_max 12
_diffrn_reflns_limit_k_min -14
_diffrn_reflns_limit_l_max 24
_diffrn_reflns_limit_l_min -21
_diffrn_reflns_number 32388
_diffrn_reflns_point_group_measured_fraction_full 0.995
_diffrn_reflns_point_group_measured_fraction_max 0.995
_diffrn_reflns_theta_full 25.242
_diffrn_reflns_theta_max 26.000
_diffrn_reflns_theta_min 2.323
_exptl_absorpt_coefficient_mu 0.080
_exptl_absorpt_correction_T_max 0.984
_exptl_absorpt_correction_T_min 0.979
_exptl_absorpt_correction_type multi-scan
_exptl_absorpt_process_details sadabs
_exptl_crystal_colour yellow
_exptl_crystal_density_diffrn 1.254
_exptl_crystal_description block
_exptl_crystal_F_000 2784
_exptl_crystal_size_max 0.260
_exptl_crystal_size_mid 0.240
_exptl_crystal_size_min 0.200
_refine_diff_density_max 0.677
_refine_diff_density_min -0.389
_refine_diff_density_rms 0.041
_refine_ls_extinction_method none
_refine_ls_goodness_of_fit_ref 1.035
_refine_ls_hydrogen_treatment constr
_refine_ls_matrix_type full
_refine_ls_number_parameters 459
_refine_ls_number_reflns 6839
_refine_ls_number_restraints 39
_refine_ls_restrained_S_all 1.089
_refine_ls_R_factor_all 0.1096
_refine_ls_R_factor_gt 0.0694
_refine_ls_shift/su_max 0.001
_refine_ls_shift/su_mean 0.000
_refine_ls_structure_factor_coef Fsqd
_refine_ls_weighting_details 'w=1/[\s^2^(Fo^2^)+(0.0820P)^2^+8.5114P] where P=(Fo^2^+2Fc^2^)/3'
_refine_ls_weighting_scheme calc
_refine_ls_wR_factor_gt 0.1695
_refine_ls_wR_factor_ref 0.1951
_reflns_Friedel_coverage 0.000
_reflns_number_gt 4386
_reflns_number_total 6839
_reflns_threshold_expression 'I > 2\s(I)'
_cod_data_source_file c9ob02013f2.cif
_cod_data_source_block 1a
_cod_depositor_comments 'Adding full bibliography for 7157234--7157247.cif.'
_cod_original_sg_symbol_H-M 'C 2/c'
_cod_database_code 7157234
_shelx_shelxl_version_number 2014/7
_shelx_space_group_comment
; 
The symmetry employed for this shelxl refinement is uniquely defined 
by the following loop, which should always be used as a source of 
symmetry information in preference to the above space-group names. 
They are only intended as comments. 
;
_shelx_estimated_absorpt_t_min 0.979
_shelx_estimated_absorpt_t_max 0.984

loop_
_space_group_symop_operation_xyz
'x, y, z'
'-x, y, -z+1/2'
'x+1/2, y+1/2, z'
'-x+1/2, y+1/2, -z+1/2'
'-x, -y, -z'
'x, -y, z-1/2'
'-x+1/2, -y+1/2, -z'
'x+1/2, -y+1/2, z-1/2'

loop_
_atom_site_label
_atom_site_type_symbol
_atom_site_fract_x
_atom_site_fract_y
_atom_site_fract_z
_atom_site_U_iso_or_equiv
_atom_site_adp_type
_atom_site_occupancy
_atom_site_site_symmetry_order
_atom_site_calc_flag
_atom_site_refinement_flags_posn
_atom_site_refinement_flags_adp
_atom_site_refinement_flags_occupancy
_atom_site_disorder_assembly
_atom_site_disorder_group
C1 C 0.73545(13) 0.5936(4) -0.17559(18) 0.0941(12) Uani 1 1 d . . . . .
H1 H 0.7091 0.6258 -0.1776 0.113 Uiso 1 1 calc R U . . .
C2 C 0.7330(2) 0.4991(5) -0.2155(3) 0.133(2) Uani 1 1 d . . . . .
H2 H 0.7050 0.4676 -0.2451 0.160 Uiso 1 1 calc R U . . .
C3 C 0.7711(3) 0.4493(5) -0.2128(3) 0.136(2) Uani 1 1 d . . . . .
H3 H 0.7692 0.3844 -0.2405 0.163 Uiso 1 1 calc R U . . .
C4 C 0.8124(2) 0.4956(4) -0.1689(3) 0.1308(17) Uani 1 1 d . . . . .
H4 H 0.8387 0.4618 -0.1658 0.157 Uiso 1 1 calc R U . . .
C5 C 0.81423(15) 0.5930(4) -0.1295(2) 0.1059(13) Uani 1 1 d . . . . .
H5 H 0.8421 0.6253 -0.1004 0.127 Uiso 1 1 calc R U . . .
C6 C 0.77626(11) 0.6432(3) -0.13197(17) 0.0740(9) Uani 1 1 d . . . . .
C7 C 0.77666(10) 0.7508(3) -0.0921(2) 0.0856(11) Uani 1 1 d . . . . .
H7A H 0.7637 0.8103 -0.1288 0.103 Uiso 1 1 calc R U . . .
H7B H 0.7575 0.7413 -0.0666 0.103 Uiso 1 1 calc R U . . .
C8 C 0.84418(9) 0.7438(2) 0.03439(16) 0.0564(7) Uani 1 1 d . . . . .
C9 C 0.83080(12) 0.6601(3) 0.0681(2) 0.0787(10) Uani 1 1 d . . . . .
H9 H 0.8031 0.6244 0.0437 0.094 Uiso 1 1 calc R U . . .
C10 C 0.86024(15) 0.6310(3) 0.1400(2) 0.0869(11) Uani 1 1 d . . . . .
H10 H 0.8516 0.5750 0.1641 0.104 Uiso 1 1 calc R U . . .
C11 C 0.90218(13) 0.6815(3) 0.17807(17) 0.0706(9) Uani 1 1 d . . . . .
C12 C 0.93402(16) 0.6465(3) 0.25564(19) 0.1037(14) Uani 1 1 d . . . . .
H12A H 0.9586 0.6992 0.2753 0.156 Uiso 1 1 calc R U . . .
H12B H 0.9455 0.5722 0.2544 0.156 Uiso 1 1 calc R U . . .
H12C H 0.9184 0.6457 0.2868 0.156 Uiso 1 1 calc R U . . .
C13 C 0.91442(10) 0.7660(2) 0.14166(14) 0.0540(7) Uani 1 1 d . . . . .
H13 H 0.9423 0.8013 0.1657 0.065 Uiso 1 1 calc R U . . .
C14 C 0.88552(8) 0.7981(2) 0.06996(13) 0.0454(6) Uani 1 1 d . . . . .
C15 C 0.88886(8) 0.8869(2) 0.01768(12) 0.0433(6) Uani 1 1 d . . . . .
C16 C 0.84553(8) 0.8661(2) -0.05365(15) 0.0521(6) Uani 1 1 d . . . . .
C17 C 0.88762(8) 1.0102(2) 0.04659(13) 0.0459(6) Uani 1 1 d . . . . .
H17 H 0.8884 1.0642 0.0097 0.055 Uiso 1 1 calc R U . . .
C18 C 0.84492(9) 1.0318(2) 0.05749(14) 0.0523(6) Uani 1 1 d . . . . .
C19 C 0.80368(9) 1.0784(2) -0.00360(14) 0.0505(6) Uani 1 1 d . . . . .
C20 C 0.80269(10) 1.1234(3) -0.06832(16) 0.0663(8) Uani 1 1 d . . . . .
H20 H 0.8289 1.1244 -0.0753 0.080 Uiso 1 1 calc R U . . .
C21 C 0.76350(11) 1.1669(3) -0.12280(18) 0.0737(9) Uani 1 1 d . . . . .
H21 H 0.7638 1.1972 -0.1658 0.088 Uiso 1 1 calc R U . . .
C22 C 0.72408(10) 1.1665(3) -0.11492(18) 0.0670(8) Uani 1 1 d . . . . .
C23 C 0.68143(11) 1.2149(4) -0.1748(2) 0.0994(12) Uani 1 1 d . . . . .
H23A H 0.6564 1.1674 -0.1808 0.149 Uiso 1 1 calc R U . . .
H23B H 0.6842 1.2187 -0.2209 0.149 Uiso 1 1 calc R U . . .
H23C H 0.6766 1.2896 -0.1606 0.149 Uiso 1 1 calc R U . . .
C24 C 0.72519(10) 1.1222(3) -0.0498(2) 0.0755(9) Uani 1 1 d . . . . .
H24 H 0.6990 1.1219 -0.0429 0.091 Uiso 1 1 calc R U . . .
C25 C 0.76401(9) 1.0786(3) 0.00483(17) 0.0645(8) Uani 1 1 d . . . . .
H25 H 0.7637 1.0490 0.0479 0.077 Uiso 1 1 calc R U . . .
C26 C 0.94742(10) 0.6687(2) 0.00901(16) 0.0603(7) Uani 1 1 d . . . . .
H26 H 0.9556 0.6734 0.0599 0.072 Uiso 1 1 calc R U . . .
C27 C 0.95000(11) 0.5666(3) -0.0219(2) 0.0782(9) Uani 1 1 d . . . . .
H27 H 0.9596 0.5028 0.0082 0.094 Uiso 1 1 calc R U . . .
C28 C 0.93873(13) 0.5578(4) -0.0960(2) 0.0953(12) Uani 1 1 d . . . . .
H28 H 0.9406 0.4884 -0.1165 0.114 Uiso 1 1 calc R U . . .
C29 C 0.92458(12) 0.6520(4) -0.14037(19) 0.0941(12) Uani 1 1 d . . . . .
H29 H 0.9170 0.6464 -0.1910 0.113 Uiso 1 1 calc R U . . .
C30 C 0.92147(10) 0.7553(3) -0.11014(15) 0.0682(8) Uani 1 1 d . . . . .
H30 H 0.9118 0.8187 -0.1407 0.082 Uiso 1 1 calc R U . . .
C31 C 0.93272(8) 0.7650(2) -0.03477(13) 0.0480(6) Uani 1 1 d . . . . .
C32 C 0.92966(8) 0.8788(2) -0.00265(12) 0.0450(6) Uani 1 1 d . . . . .
H32 H 0.9242 0.9345 -0.0421 0.054 Uiso 1 1 calc R U . . .
C33 C 1.04322(9) 0.9465(2) 0.15164(14) 0.0540(7) Uani 1 1 d . . . . .
C34 C 1.08985(9) 0.9369(3) 0.18964(15) 0.0657(8) Uani 1 1 d . . . . .
H34 H 1.1060 0.9760 0.2338 0.079 Uiso 1 1 calc R U . . .
C35 C 1.11097(10) 0.8676(3) 0.15924(17) 0.0730(9) Uani 1 1 d . . . . .
H35 H 1.1420 0.8587 0.1838 0.088 Uiso 1 1 calc R U . . .
C36 C 1.08723(9) 0.8106(3) 0.09287(16) 0.0676(8) Uani 1 1 d . . . . .
H36 H 1.1028 0.7648 0.0738 0.081 Uiso 1 1 calc R U . . .
C37 C 1.04108(9) 0.8200(3) 0.05442(15) 0.0577(7) Uani 1 1 d . . . . .
H37 H 1.0256 0.7821 0.0096 0.069 Uiso 1 1 calc R U . . .
C38 C 1.01814(8) 0.8880(2) 0.08459(13) 0.0491(6) Uani 1 1 d . . . . .
C39 C 0.97173(8) 0.9160(2) 0.06328(12) 0.0450(6) Uani 1 1 d . . . . .
C40 C 0.97057(8) 0.9880(2) 0.11576(13) 0.0476(6) Uani 1 1 d . . . . .
C41 C 0.92907(8) 1.0309(2) 0.12073(13) 0.0484(6) Uani 1 1 d . . . . .
H41 H 0.9250 0.9852 0.1586 0.058 Uiso 1 1 calc R U . . .
C42 C 0.93377(13) 1.1522(3) 0.14643(18) 0.0793(6) Uani 1 1 d . U . . .
C43 C 0.92141(15) 1.3486(3) 0.1118(2) 0.0975(7) Uani 1 1 d . U . . .
H43A H 0.9046 1.3931 0.0675 0.117 Uiso 0.578(5) 1 calc R U P A 1
H43B H 0.9083 1.3605 0.1466 0.117 Uiso 0.578(5) 1 calc R U P A 1
H43C H 0.9113 1.3613 0.1504 0.117 Uiso 0.422(5) 1 calc R U P A 2
H43D H 0.9519 1.3769 0.1288 0.117 Uiso 0.422(5) 1 calc R U P A 2
C44 C 0.9676(3) 1.3839(5) 0.1449(4) 0.1028(10) Uani 0.578(5) 1 d . U P A 1
H44A H 0.9836 1.3442 0.1910 0.154 Uiso 0.578(5) 1 calc R U P A 1
H44B H 0.9692 1.4638 0.1544 0.154 Uiso 0.578(5) 1 calc R U P A 1
H44C H 0.9810 1.3673 0.1116 0.154 Uiso 0.578(5) 1 calc R U P A 1
C44' C 0.8917(4) 1.4015(7) 0.0430(5) 0.1028(10) Uani 0.422(5) 1 d . U P A 2
H44D H 0.9033 1.3911 0.0066 0.154 Uiso 0.422(5) 1 calc R U P A 2
H44E H 0.8896 1.4809 0.0512 0.154 Uiso 0.422(5) 1 calc R U P A 2
H44F H 0.8624 1.3678 0.0254 0.154 Uiso 0.422(5) 1 calc R U P A 2
N1 N 0.82067(7) 0.7874(2) -0.03826(13) 0.0613(6) Uani 1 1 d . . . . .
N2 N 1.01369(7) 1.0067(2) 0.16999(11) 0.0558(6) Uani 1 1 d . . . . .
H2A H 1.0208 1.0488 0.2087 0.067 Uiso 1 1 calc R U . . .
O1 O 0.83525(6) 0.91098(19) -0.11380(10) 0.0699(6) Uani 1 1 d . . . . .
O2 O 0.84544(7) 1.0094(2) 0.11782(11) 0.0769(6) Uani 1 1 d . . . . .
O3 O 0.94823(10) 1.17942(19) 0.21047(12) 0.0942(7) Uani 1 1 d . U . . .
O4 O 0.91877(9) 1.22631(18) 0.09176(12) 0.0876(6) Uani 1 1 d . U . . .

loop_
_atom_site_aniso_label
_atom_site_aniso_U_11
_atom_site_aniso_U_22
_atom_site_aniso_U_33
_atom_site_aniso_U_23
_atom_site_aniso_U_13
_atom_site_aniso_U_12
C1 0.084(2) 0.118(3) 0.056(2) -0.001(2) 0.0069(17) -0.042(2)
C2 0.159(5) 0.124(4) 0.074(3) -0.014(3) 0.010(3) -0.071(4)
C3 0.215(7) 0.095(3) 0.083(3) -0.034(3) 0.050(4) -0.050(4)
C4 0.153(4) 0.110(4) 0.133(4) -0.053(3) 0.065(4) -0.031(3)
C5 0.095(3) 0.105(3) 0.114(3) -0.050(3) 0.043(2) -0.035(2)
C6 0.0631(19) 0.093(2) 0.0571(18) -0.0065(17) 0.0174(15) -0.0245(18)
C7 0.0441(17) 0.112(3) 0.086(2) -0.023(2) 0.0147(16) -0.0118(17)
C8 0.0574(16) 0.0541(16) 0.0663(18) -0.0064(13) 0.0347(15) -0.0041(13)
C9 0.084(2) 0.064(2) 0.107(3) -0.0054(19) 0.059(2) -0.0177(17)
C10 0.132(3) 0.0551(19) 0.109(3) 0.0128(19) 0.086(3) -0.003(2)
C11 0.115(3) 0.0518(17) 0.0660(19) 0.0106(15) 0.058(2) 0.0125(18)
C12 0.176(4) 0.079(2) 0.071(2) 0.0339(19) 0.068(3) 0.030(3)
C13 0.0740(18) 0.0471(15) 0.0467(15) 0.0052(12) 0.0316(14) 0.0057(13)
C14 0.0528(14) 0.0452(13) 0.0444(14) 0.0006(11) 0.0268(12) 0.0031(11)
C15 0.0422(13) 0.0510(14) 0.0331(12) 0.0022(10) 0.0127(10) 0.0017(11)
C16 0.0466(14) 0.0603(16) 0.0458(15) -0.0052(13) 0.0165(12) 0.0072(13)
C17 0.0511(14) 0.0489(14) 0.0375(13) 0.0065(11) 0.0187(11) 0.0042(11)
C18 0.0618(16) 0.0517(15) 0.0477(15) 0.0036(12) 0.0276(13) 0.0031(12)
C19 0.0532(15) 0.0461(14) 0.0543(15) 0.0007(12) 0.0249(13) 0.0037(12)
C20 0.0576(17) 0.080(2) 0.0668(19) 0.0198(16) 0.0322(15) 0.0175(15)
C21 0.071(2) 0.084(2) 0.0642(19) 0.0206(17) 0.0272(16) 0.0211(17)
C22 0.0540(17) 0.0640(18) 0.071(2) -0.0066(15) 0.0153(15) 0.0052(14)
C23 0.062(2) 0.113(3) 0.099(3) 0.005(2) 0.0112(19) 0.018(2)
C24 0.0517(17) 0.086(2) 0.089(2) -0.0027(19) 0.0307(17) -0.0025(16)
C25 0.0591(17) 0.0680(19) 0.0710(19) -0.0006(15) 0.0322(15) -0.0055(14)
C26 0.0657(17) 0.0664(19) 0.0534(16) -0.0022(14) 0.0298(14) 0.0087(14)
C27 0.085(2) 0.072(2) 0.085(2) -0.0058(18) 0.0429(19) 0.0154(17)
C28 0.095(3) 0.094(3) 0.090(3) -0.031(2) 0.033(2) 0.020(2)
C29 0.088(2) 0.130(3) 0.0516(19) -0.031(2) 0.0186(17) 0.026(2)
C30 0.0630(18) 0.097(2) 0.0383(15) -0.0086(15) 0.0156(13) 0.0152(16)
C31 0.0395(13) 0.0646(16) 0.0379(13) -0.0054(12) 0.0149(11) 0.0015(12)
C32 0.0467(13) 0.0546(15) 0.0325(12) 0.0039(11) 0.0158(11) 0.0010(11)
C33 0.0511(15) 0.0725(18) 0.0373(13) 0.0047(12) 0.0180(12) -0.0102(13)
C34 0.0525(16) 0.096(2) 0.0429(15) 0.0014(15) 0.0149(13) -0.0161(16)
C35 0.0462(16) 0.114(3) 0.0561(18) 0.0132(18) 0.0191(14) -0.0082(17)
C36 0.0511(16) 0.099(2) 0.0582(18) 0.0075(17) 0.0283(14) 0.0005(15)
C37 0.0525(16) 0.081(2) 0.0424(14) 0.0011(13) 0.0226(13) -0.0057(14)
C38 0.0468(14) 0.0667(17) 0.0340(13) 0.0057(12) 0.0174(11) -0.0069(12)
C39 0.0460(13) 0.0551(15) 0.0315(12) 0.0041(11) 0.0143(10) -0.0034(11)
C40 0.0518(14) 0.0527(15) 0.0352(13) 0.0025(11) 0.0158(11) -0.0066(12)
C41 0.0594(15) 0.0458(14) 0.0394(13) 0.0038(11) 0.0206(12) -0.0003(12)
C42 0.1257(14) 0.0551(10) 0.0566(9) 0.0005(8) 0.0388(11) -0.0037(10)
C43 0.1354(15) 0.0608(10) 0.0827(12) 0.0031(9) 0.0339(12) -0.0079(11)
C44 0.1347(18) 0.0654(14) 0.0910(16) 0.0068(13) 0.0321(16) -0.0069(14)
C44' 0.1347(18) 0.0654(14) 0.0910(16) 0.0068(13) 0.0321(16) -0.0069(14)
N1 0.0454(12) 0.0707(15) 0.0596(15) -0.0110(12) 0.0147(11) -0.0062(11)
N2 0.0554(13) 0.0704(15) 0.0364(11) -0.0071(10) 0.0149(10) -0.0113(11)
O1 0.0629(12) 0.0925(15) 0.0400(11) 0.0071(10) 0.0084(9) 0.0145(11)
O2 0.0778(14) 0.1082(17) 0.0570(12) 0.0196(12) 0.0408(11) 0.0232(12)
O3 0.1438(17) 0.0586(12) 0.0583(10) -0.0078(9) 0.0226(12) 0.0058(12)
O4 0.1327(14) 0.0581(9) 0.0653(9) 0.0048(7) 0.0360(10) -0.0070(9)

loop_
_atom_type_symbol
_atom_type_description
_atom_type_scat_dispersion_real
_atom_type_scat_dispersion_imag
_atom_type_scat_source
C C 0.0033 0.0016 'International Tables Vol C Tables 4.2.6.8 and 6.1.1.4'
H H 0.0000 0.0000 'International Tables Vol C Tables 4.2.6.8 and 6.1.1.4'
N N 0.0061 0.0033 'International Tables Vol C Tables 4.2.6.8 and 6.1.1.4'
O O 0.0106 0.0060 'International Tables Vol C Tables 4.2.6.8 and 6.1.1.4'

loop_
_geom_angle_atom_site_label_1
_geom_angle_atom_site_label_2
_geom_angle_atom_site_label_3
_geom_angle
C2 C1 C6 121.2(5)
C2 C1 H1 119.4
C6 C1 H1 119.4
C1 C2 C3 120.6(5)
C1 C2 H2 119.7
C3 C2 H2 119.7
C2 C3 C4 119.6(5)
C2 C3 H3 120.2
C4 C3 H3 120.2
C3 C4 C5 119.0(5)
C3 C4 H4 120.5
C5 C4 H4 120.5
C6 C5 C4 121.7(4)
C6 C5 H5 119.1
C4 C5 H5 119.1
C5 C6 C1 117.9(4)
C5 C6 C7 123.4(3)
C1 C6 C7 118.7(3)
N1 C7 C6 115.1(3)
N1 C7 H7A 108.5
C6 C7 H7A 108.5
N1 C7 H7B 108.5
C6 C7 H7B 108.5
H7A C7 H7B 107.5
C9 C8 C14 122.3(3)
C9 C8 N1 127.9(3)
C14 C8 N1 109.8(2)
C8 C9 C10 117.1(3)
C8 C9 H9 121.4
C10 C9 H9 121.4
C9 C10 C11 123.1(3)
C9 C10 H10 118.4
C11 C10 H10 118.4
C13 C11 C10 117.8(3)
C13 C11 C12 120.1(3)
C10 C11 C12 122.1(3)
C11 C12 H12A 109.5
C11 C12 H12B 109.5
H12A C12 H12B 109.5
C11 C12 H12C 109.5
H12A C12 H12C 109.5
H12B C12 H12C 109.5
C14 C13 C11 120.5(3)
C14 C13 H13 119.7
C11 C13 H13 119.7
C13 C14 C8 119.1(2)
C13 C14 C15 132.6(2)
C8 C14 C15 108.3(2)
C14 C15 C16 102.1(2)
C14 C15 C32 117.30(19)
C16 C15 C32 108.12(19)
C14 C15 C17 111.79(18)
C16 C15 C17 108.97(19)
C32 C15 C17 108.10(19)
O1 C16 N1 125.5(2)
O1 C16 C15 126.4(3)
N1 C16 C15 108.1(2)
C18 C17 C41 109.2(2)
C18 C17 C15 112.0(2)
C41 C17 C15 110.20(19)
C18 C17 H17 108.5
C41 C17 H17 108.5
C15 C17 H17 108.5
O2 C18 C19 120.4(2)
O2 C18 C17 118.4(2)
C19 C18 C17 121.2(2)
C20 C19 C25 117.8(2)
C20 C19 C18 123.6(2)
C25 C19 C18 118.7(2)
C21 C20 C19 121.1(3)
C21 C20 H20 119.5
C19 C20 H20 119.5
C22 C21 C20 121.4(3)
C22 C21 H21 119.3
C20 C21 H21 119.3
C21 C22 C24 117.5(3)
C21 C22 C23 120.9(3)
C24 C22 C23 121.6(3)
C22 C23 H23A 109.5
C22 C23 H23B 109.5
H23A C23 H23B 109.5
C22 C23 H23C 109.5
H23A C23 H23C 109.5
H23B C23 H23C 109.5
C25 C24 C22 121.6(3)
C25 C24 H24 119.2
C22 C24 H24 119.2
C24 C25 C19 120.6(3)
C24 C25 H25 119.7
C19 C25 H25 119.7
C27 C26 C31 120.8(3)
C27 C26 H26 119.6
C31 C26 H26 119.6
C28 C27 C26 120.8(3)
C28 C27 H27 119.6
C26 C27 H27 119.6
C27 C28 C29 119.6(3)
C27 C28 H28 120.2
C29 C28 H28 120.2
C28 C29 C30 120.4(3)
C28 C29 H29 119.8
C30 C29 H29 119.8
C29 C30 C31 120.5(3)
C29 C30 H30 119.8
C31 C30 H30 119.8
C30 C31 C26 118.0(3)
C30 C31 C32 119.7(2)
C26 C31 C32 122.3(2)
C39 C32 C31 115.1(2)
C39 C32 C15 109.15(19)
C31 C32 C15 112.6(2)
C39 C32 H32 106.5
C31 C32 H32 106.5
C15 C32 H32 106.5
N2 C33 C34 129.6(3)
N2 C33 C38 108.1(2)
C34 C33 C38 122.2(3)
C35 C34 C33 117.3(3)
C35 C34 H34 121.4
C33 C34 H34 121.4
C34 C35 C36 121.7(3)
C34 C35 H35 119.2
C36 C35 H35 119.2
C37 C36 C35 121.6(3)
C37 C36 H36 119.2
C35 C36 H36 119.2
C36 C37 C38 118.4(3)
C36 C37 H37 120.8
C38 C37 H37 120.8
C37 C38 C33 118.7(2)
C37 C38 C39 134.9(2)
C33 C38 C39 106.4(2)
C40 C39 C38 107.1(2)
C40 C39 C32 122.1(2)
C38 C39 C32 130.7(2)
C39 C40 N2 109.9(2)
C39 C40 C41 126.1(2)
N2 C40 C41 123.7(2)
C40 C41 C42 112.3(2)
C40 C41 C17 110.0(2)
C42 C41 C17 113.3(2)
C40 C41 H41 107.0
C42 C41 H41 107.0
C17 C41 H41 107.0
O3 C42 O4 122.5(3)
O3 C42 C41 123.5(3)
O4 C42 C41 114.0(3)
C44 C43 O4 109.5(4)
C44' C43 O4 103.3(4)
C44 C43 H43A 109.8
O4 C43 H43A 109.8
C44 C43 H43B 109.8
O4 C43 H43B 109.8
H43A C43 H43B 108.2
C44' C43 H43C 111.1
O4 C43 H43C 111.1
C44' C43 H43D 111.1
O4 C43 H43D 111.1
H43C C43 H43D 109.1
C43 C44 H44A 109.5
C43 C44 H44B 109.5
H44A C44 H44B 109.5
C43 C44 H44C 109.5
H44A C44 H44C 109.5
H44B C44 H44C 109.5
C43 C44' H44D 109.5
C43 C44' H44E 109.5
H44D C44' H44E 109.5
C43 C44' H44F 109.5
H44D C44' H44F 109.5
H44E C44' H44F 109.5
C16 N1 C8 111.2(2)
C16 N1 C7 123.1(3)
C8 N1 C7 125.6(3)
C33 N2 C40 108.5(2)
C33 N2 H2A 125.8
C40 N2 H2A 125.8
C42 O4 C43 117.8(3)

loop_
_geom_bond_atom_site_label_1
_geom_bond_atom_site_label_2
_geom_bond_distance
C1 C2 1.352(7)
C1 C6 1.378(4)
C1 H1 0.9300
C2 C3 1.367(8)
C2 H2 0.9300
C3 C4 1.373(7)
C3 H3 0.9300
C4 C5 1.379(6)
C4 H4 0.9300
C5 C6 1.364(5)
C5 H5 0.9300
C6 C7 1.496(5)
C7 N1 1.448(4)
C7 H7A 0.9700
C7 H7B 0.9700
C8 C9 1.370(4)
C8 C14 1.391(4)
C8 N1 1.410(4)
C9 C10 1.382(5)
C9 H9 0.9300
C10 C11 1.391(5)
C10 H10 0.9300
C11 C13 1.391(4)
C11 C12 1.503(5)
C12 H12A 0.9600
C12 H12B 0.9600
C12 H12C 0.9600
C13 C14 1.384(4)
C13 H13 0.9300
C14 C15 1.513(3)
C15 C16 1.538(3)
C15 C32 1.562(3)
C15 C17 1.574(3)
C16 O1 1.215(3)
C16 N1 1.358(4)
C17 C18 1.532(4)
C17 C41 1.538(3)
C17 H17 0.9800
C18 O2 1.220(3)
C18 C19 1.485(4)
C19 C20 1.379(4)
C19 C25 1.385(4)
C20 C21 1.378(4)
C20 H20 0.9300
C21 C22 1.371(4)
C21 H21 0.9300
C22 C24 1.381(4)
C22 C23 1.509(4)
C23 H23A 0.9600
C23 H23B 0.9600
C23 H23C 0.9600
C24 C25 1.373(4)
C24 H24 0.9300
C25 H25 0.9300
C26 C27 1.374(4)
C26 C31 1.387(4)
C26 H26 0.9300
C27 C28 1.359(5)
C27 H27 0.9300
C28 C29 1.371(6)
C28 H28 0.9300
C29 C30 1.384(5)
C29 H29 0.9300
C30 C31 1.385(3)
C30 H30 0.9300
C31 C32 1.510(4)
C32 C39 1.506(3)
C32 H32 0.9800
C33 N2 1.374(3)
C33 C34 1.393(4)
C33 C38 1.411(4)
C34 C35 1.371(5)
C34 H34 0.9300
C35 C36 1.386(4)
C35 H35 0.9300
C36 C37 1.380(4)
C36 H36 0.9300
C37 C38 1.401(4)
C37 H37 0.9300
C38 C39 1.437(3)
C39 C40 1.359(3)
C40 N2 1.382(3)
C40 C41 1.498(4)
C41 C42 1.508(4)
C41 H41 0.9800
C42 O3 1.195(3)
C42 O4 1.315(4)
C43 C44 1.435(8)
C43 C44' 1.437(9)
C43 O4 1.492(4)
C43 H43A 0.9700
C43 H43B 0.9700
C43 H43C 0.9700
C43 H43D 0.9700
C44 H44A 0.9600
C44 H44B 0.9600
C44 H44C 0.9600
C44' H44D 0.9600
C44' H44E 0.9600
C44' H44F 0.9600
N2 H2A 0.8600
